data_7127062
loop_
_publ_author_name
'Andr\'es Cast\'an, Jos\'e Mar\'ia'
'Dalinot, Cl\'ement'
'Dayneko, Sergey'
'Abad Galan, Laura'
'Sim\'on Marqu\'es, Pablo'
'Al\'ev\^eque, Olivier'
'Allain, Magali'
'Maury, Olivier'
'Favereau, Ludovic'
'Blanchard, Philippe'
'Welch, Gregory C.'
'Cabanetos, Cl\'ement'

_publ_section_title
;
 Synthesis, characterization and use of benzothioxanthene imide based
 dimers.
;
_journal_issue 70
_journal_name_full 'Chemical communications (Cambridge, England)'
_journal_page_first 10131
_journal_page_last 10134
_journal_paper_doi 10.1039/d0cc04556j
_journal_volume 56
_journal_year 2020
_chemical_formula_moiety 'C27 H27 N O2 S'
_chemical_formula_sum 'C27 H27 N O2 S'
_chemical_formula_weight 429.55
_space_group_IT_number 2
_space_group_name_Hall '-P 1'
_space_group_name_H-M_alt 'P -1'
_symmetry_cell_setting triclinic
_symmetry_Int_Tables_number 2
_symmetry_space_group_name_Hall '-P 1'
_symmetry_space_group_name_H-M 'P -1'
_atom_sites_solution_hydrogens geom
_atom_sites_solution_primary dual
_atom_sites_solution_secondary difmap
_audit_creation_date 2019-11-27T17:09:17-00:00
_audit_creation_method 'WinGX routine CIF_UPDATE'
_audit_update_record
;
2020-06-29 deposited with the CCDC.	2020-08-10 downloaded from the CCDC.
;
_cell_angle_alpha 113.132(3)
_cell_angle_beta 90.973(3)
_cell_angle_gamma 96.562(3)
_cell_formula_units_Z 4
_cell_length_a 7.1857(3)
_cell_length_b 17.0238(5)
_cell_length_c 19.6063(6)
_cell_measurement_reflns_used 5930
_cell_measurement_temperature 150.0(2)
_cell_measurement_theta_max 73.95
_cell_measurement_theta_min 2.79
_cell_volume 2186.09(14)
_computing_cell_refinement 'CrysAlisPro 1.171.40.45a (Rigaku OD, 2019)'
_computing_data_collection 'CrysAlisPro 1.171.40.45a (Rigaku OD, 2019)'
_computing_data_reduction 'CrysAlisPro 1.171.40.45a (Rigaku OD, 2019)'
_computing_molecular_graphics 'DIAMOND 3.2k (Crystal Impact GbR, 2014)'
_computing_publication_material 'WinGX publication routines (Farrugia, V2018)'
_computing_structure_refinement 'SHELXL-2018/3 (Sheldrick, 2018)'
_computing_structure_solution 'SHELXT-2018/2 (Sheldrick, 2018)'
_diffrn_ambient_temperature 150.00(10)
_diffrn_detector_area_resol_mean 5.199
_diffrn_measured_fraction_theta_full 0.98
_diffrn_measured_fraction_theta_max 0.952
_diffrn_measurement_device_type 'SuperNova, Single source at offset, AtlasS2'
_diffrn_measurement_method '\w scans'
_diffrn_radiation_monochromator mirror
_diffrn_radiation_type CuK\a
_diffrn_radiation_wavelength 1.54184
_diffrn_reflns_av_R_equivalents 0.0304
_diffrn_reflns_av_unetI/netI 0.0444
_diffrn_reflns_Laue_measured_fraction_full 0.98
_diffrn_reflns_Laue_measured_fraction_max 0.952
_diffrn_reflns_limit_h_max 8
_diffrn_reflns_limit_h_min -8
_diffrn_reflns_limit_k_max 16
_diffrn_reflns_limit_k_min -20
_diffrn_reflns_limit_l_max 24
_diffrn_reflns_limit_l_min -24
_diffrn_reflns_number 16912
_diffrn_reflns_point_group_measured_fraction_full 0.98
_diffrn_reflns_point_group_measured_fraction_max 0.952
_diffrn_reflns_theta_full 69
_diffrn_reflns_theta_max 74.24
_diffrn_reflns_theta_min 2.456
_exptl_absorpt_coefficient_mu 1.5
_exptl_absorpt_correction_T_max 1
_exptl_absorpt_correction_T_min 0.84985
_exptl_absorpt_correction_type multi-scan
_exptl_absorpt_process_details
;
        CrysAlisPro 1.171.40.45a (Rigaku Oxford Diffraction, 2019)
        Empirical absorption correction using spherical harmonics,
 implemented in SCALE3 ABSPACK scaling algorithm.
;
_exptl_crystal_colour yellow
_exptl_crystal_density_diffrn 1.305
_exptl_crystal_description needle
_exptl_crystal_F_000 912
_exptl_crystal_size_max 0.211
_exptl_crystal_size_mid 0.04
_exptl_crystal_size_min 0.036
_refine_diff_density_max 0.733
_refine_diff_density_min -0.354
_refine_diff_density_rms 0.053
_refine_ls_extinction_method none
_refine_ls_goodness_of_fit_ref 1.034
_refine_ls_hydrogen_treatment constr
_refine_ls_matrix_type full
_refine_ls_number_parameters 567
_refine_ls_number_reflns 8462
_refine_ls_number_restraints 0
_refine_ls_restrained_S_all 1.034
_refine_ls_R_factor_all 0.0594
_refine_ls_R_factor_gt 0.0467
_refine_ls_shift/su_max 0.001
_refine_ls_shift/su_mean 0
_refine_ls_structure_factor_coef Fsqd
_refine_ls_weighting_details 'w=1/[\s^2^(Fo^2^)+(0.0626P)^2^+0.5107P] where P=(Fo^2^+2Fc^2^)/3'
_refine_ls_weighting_scheme calc
_refine_ls_wR_factor_gt 0.117
_refine_ls_wR_factor_ref 0.1264
_reflns_Friedel_coverage 0
_reflns_number_gt 6840
_reflns_number_total 8462
_reflns_threshold_expression 'I > 2\s(I)'
_cod_data_source_file d0cc04556j2.cif
_cod_data_source_block spiro111
_cod_depositor_comments 'Adding full bibliography for 7127062--7127065.cif.'
_cod_database_code 7127062
_shelx_shelxl_version_number 2018/3

loop_
_symmetry_equiv_pos_as_xyz
'x, y, z'
'-x, -y, -z'

loop_
_atom_site_label
_atom_site_type_symbol
_atom_site_fract_x
_atom_site_fract_y
_atom_site_fract_z
_atom_site_U_iso_or_equiv
_atom_site_adp_type
_atom_site_occupancy
_atom_site_site_symmetry_order
_atom_site_calc_flag
_atom_site_refinement_flags_posn
_atom_site_refinement_flags_adp
_atom_site_refinement_flags_occupancy
_atom_site_disorder_assembly
_atom_site_disorder_group
C1 C 0.0980(3) 0.81425(13) 0.76549(10) 0.0265(4) Uani 1 1 d . . . . .
C2 C 0.0921(3) 0.83533(14) 0.84186(11) 0.0320(4) Uani 1 1 d . . . . .
H2 H 0.100854 0.892744 0.874781 0.038 Uiso 1 1 calc R U . . .
C3 C 0.0735(3) 0.77113(15) 0.86835(11) 0.0353(5) Uani 1 1 d . . . . .
H3 H 0.072016 0.78513 0.919195 0.042 Uiso 1 1 calc R U . . .
C4 C 0.0567(3) 0.68522(14) 0.81875(12) 0.0350(4) Uani 1 1 d . . . . .
H4 H 0.040135 0.641679 0.836344 0.042 Uiso 1 1 calc R U . . .
C5 C 0.0647(3) 0.66468(13) 0.74381(11) 0.0307(4) Uani 1 1 d . . . . .
H5 H 0.053892 0.606984 0.711421 0.037 Uiso 1 1 calc R U . . .
C6 C 0.0887(3) 0.72855(12) 0.71453(10) 0.0255(4) Uani 1 1 d . . . . .
C7 C 0.1022(2) 0.70559(12) 0.63430(10) 0.0243(4) Uani 1 1 d . . . . .
C8 C 0.1004(2) 0.76796(12) 0.60208(10) 0.0228(4) Uani 1 1 d . . . . .
C9 C 0.0979(3) 0.85801(12) 0.64391(10) 0.0250(4) Uani 1 1 d . . . . .
C10 C 0.0867(3) 0.91563(12) 0.60950(11) 0.0266(4) Uani 1 1 d . . . . .
C11 C 0.0827(3) 0.88376(13) 0.53205(11) 0.0283(4) Uani 1 1 d . . . . .
H11 H 0.072507 0.921466 0.508793 0.034 Uiso 1 1 calc R U . . .
C12 C 0.0932(3) 0.79838(12) 0.48897(10) 0.0259(4) Uani 1 1 d . . . . .
C13 C 0.1017(2) 0.73968(12) 0.52309(10) 0.0234(4) Uani 1 1 d . . . . .
C14 C 0.1147(3) 0.65280(12) 0.47826(10) 0.0249(4) Uani 1 1 d . . . . .
C15 C 0.1270(3) 0.59519(12) 0.51095(11) 0.0280(4) Uani 1 1 d . . . . .
H15 H 0.141596 0.53839 0.481639 0.034 Uiso 1 1 calc R U . . .
C16 C 0.1179(3) 0.62092(12) 0.58723(11) 0.0281(4) Uani 1 1 d . . . . .
H16 H 0.122554 0.580145 0.607595 0.034 Uiso 1 1 calc R U . . .
C17 C 0.1243(3) 0.62333(12) 0.39728(11) 0.0275(4) Uani 1 1 d . . . . .
C18 C 0.0945(3) 0.77002(13) 0.40789(11) 0.0303(4) Uani 1 1 d . . . . .
C19 C 0.1168(3) 0.65639(14) 0.28352(11) 0.0322(4) Uani 1 1 d . . . . .
H19 H 0.077893 0.704431 0.273594 0.039 Uiso 1 1 calc R U . . .
C20 C -0.0206(4) 0.57933(18) 0.23677(13) 0.0470(6) Uani 1 1 d . . . . .
H20A H -0.026812 0.576262 0.186309 0.056 Uiso 1 1 calc R U . . .
H20B H 0.02753 0.527835 0.235471 0.056 Uiso 1 1 calc R U . . .
C21 C -0.2152(4) 0.5786(2) 0.26223(16) 0.0620(8) Uani 1 1 d . . . . .
H21A H -0.214009 0.573101 0.309118 0.093 Uiso 1 1 calc R U . . .
H21B H -0.295549 0.530842 0.226173 0.093 Uiso 1 1 calc R U . . .
H21C H -0.261148 0.631428 0.267776 0.093 Uiso 1 1 calc R U . . .
C22 C 0.3187(3) 0.65365(17) 0.26392(13) 0.0428(5) Uani 1 1 d . . . . .
H22A H 0.364964 0.606402 0.271935 0.051 Uiso 1 1 calc R U . . .
H22B H 0.39324 0.706686 0.297069 0.051 Uiso 1 1 calc R U . . .
C23 C 0.3457(3) 0.64246(15) 0.18405(12) 0.0364(5) Uani 1 1 d . . . . .
H23A H 0.287613 0.586349 0.150866 0.055 Uiso 1 1 calc R U . . .
H23B H 0.477495 0.648272 0.176646 0.055 Uiso 1 1 calc R U . . .
H23C H 0.289217 0.685702 0.174194 0.055 Uiso 1 1 calc R U . . .
C24 C 0.0842(3) 1.01057(12) 0.65365(11) 0.0302(4) Uani 1 1 d . . . . .
H24A H 0.01553 1.018185 0.697502 0.036 Uiso 1 1 calc R U . . .
H24B H 0.017335 1.033647 0.623844 0.036 Uiso 1 1 calc R U . . .
C25 C 0.2811(3) 1.06239(13) 0.67810(12) 0.0353(5) Uani 1 1 d . . . . .
H25 H 0.354881 1.032233 0.700153 0.042 Uiso 1 1 calc R U . . .
C26 C 0.3820(4) 1.06866(18) 0.61271(17) 0.0567(7) Uani 1 1 d . . . . .
H26A H 0.312542 1.098425 0.590393 0.085 Uiso 1 1 calc R U . . .
H26B H 0.391808 1.011785 0.576661 0.085 Uiso 1 1 calc R U . . .
H26C H 0.505399 1.099735 0.629684 0.085 Uiso 1 1 calc R U . . .
C27 C 0.2661(4) 1.15159(16) 0.73769(17) 0.0556(7) Uani 1 1 d . . . . .
H27A H 0.388831 1.184191 0.751855 0.083 Uiso 1 1 calc R U . . .
H27B H 0.213001 1.145784 0.780334 0.083 Uiso 1 1 calc R U . . .
H27C H 0.187025 1.1809 0.718352 0.083 Uiso 1 1 calc R U . . .
C28 C 0.3966(3) 0.20051(13) 0.40329(10) 0.0275(4) Uani 1 1 d . . . . .
C29 C 0.3958(3) 0.18437(15) 0.46810(12) 0.0333(4) Uani 1 1 d . . . . .
H29 H 0.394072 0.128325 0.464908 0.04 Uiso 1 1 calc R U . . .
C30 C 0.3975(3) 0.25172(16) 0.53673(12) 0.0370(5) Uani 1 1 d . . . . .
H30 H 0.396237 0.241125 0.579786 0.044 Uiso 1 1 calc R U . . .
C31 C 0.4010(3) 0.33497(15) 0.54109(12) 0.0383(5) Uani 1 1 d . . . . .
H31 H 0.402909 0.380508 0.587202 0.046 Uiso 1 1 calc R U . . .
C32 C 0.4016(3) 0.35062(14) 0.47706(11) 0.0335(4) Uani 1 1 d . . . . .
H32 H 0.402969 0.406938 0.481006 0.04 Uiso 1 1 calc R U . . .
C33 C 0.4003(3) 0.28377(13) 0.40583(10) 0.0264(4) Uani 1 1 d . . . . .
C34 C 0.4041(2) 0.30248(12) 0.33837(10) 0.0251(4) Uani 1 1 d . . . . .
C35 C 0.4075(2) 0.23544(12) 0.26560(10) 0.0238(4) Uani 1 1 d . . . . .
C36 C 0.4061(2) 0.14641(12) 0.25089(10) 0.0247(4) Uani 1 1 d . . . . .
C37 C 0.4156(3) 0.08403(12) 0.17909(11) 0.0266(4) Uani 1 1 d . . . . .
C38 C 0.4235(3) 0.11056(13) 0.11993(11) 0.0283(4) Uani 1 1 d . . . . .
H38 H 0.43179 0.069816 0.072071 0.034 Uiso 1 1 calc R U . . .
C39 C 0.4194(3) 0.19521(12) 0.13056(10) 0.0259(4) Uani 1 1 d . . . . .
C40 C 0.4128(2) 0.25841(12) 0.20295(10) 0.0239(4) Uani 1 1 d . . . . .
C41 C 0.4089(3) 0.34493(12) 0.21259(10) 0.0250(4) Uani 1 1 d . . . . .
C42 C 0.4050(3) 0.40748(12) 0.28247(11) 0.0295(4) Uani 1 1 d . . . . .
H42 H 0.402941 0.464429 0.288752 0.035 Uiso 1 1 calc R U . . .
C43 C 0.4042(3) 0.38633(13) 0.34395(11) 0.0301(4) Uani 1 1 d . . . . .
H43 H 0.403612 0.430162 0.390884 0.036 Uiso 1 1 calc R U . . .
C44 C 0.3970(3) 0.36831(13) 0.14792(11) 0.0281(4) Uani 1 1 d . . . . .
C45 C 0.4236(3) 0.21799(13) 0.06524(11) 0.0304(4) Uani 1 1 d . . . . .
C46 C 0.4003(3) 0.32611(14) 0.01144(11) 0.0313(4) Uani 1 1 d . . . . .
H46 H 0.427736 0.275199 -0.030996 0.038 Uiso 1 1 calc R U . . .
C47 C 0.5480(3) 0.39976(15) 0.01572(13) 0.0371(5) Uani 1 1 d . . . . .
H47A H 0.550369 0.40261 -0.032715 0.045 Uiso 1 1 calc R U . . .
H47B H 0.511575 0.45347 0.05054 0.045 Uiso 1 1 calc R U . . .
C48 C 0.7434(3) 0.39169(19) 0.03949(16) 0.0499(6) Uani 1 1 d . . . . .
H48A H 0.748203 0.399544 0.090761 0.075 Uiso 1 1 calc R U . . .
H48B H 0.831707 0.434838 0.033395 0.075 Uiso 1 1 calc R U . . .
H48C H 0.77454 0.335544 0.009438 0.075 Uiso 1 1 calc R U . . .
C49 C 0.2001(3) 0.33854(16) -0.00396(13) 0.0398(5) Uani 1 1 d . . . . .
H49A H 0.167892 0.389171 0.036529 0.048 Uiso 1 1 calc R U . . .
H49B H 0.11568 0.289224 -0.005159 0.048 Uiso 1 1 calc R U . . .
C50 C 0.1701(3) 0.34908(16) -0.07694(13) 0.0396(5) Uani 1 1 d . . . . .
H50A H 0.242979 0.40127 -0.074165 0.059 Uiso 1 1 calc R U . . .
H50B H 0.039483 0.35176 -0.085593 0.059 Uiso 1 1 calc R U . . .
H50C H 0.208778 0.30084 -0.117002 0.059 Uiso 1 1 calc R U . . .
C51 C 0.4174(3) -0.00994(13) 0.16353(11) 0.0302(4) Uani 1 1 d . . . . .
H51A H 0.487159 -0.014244 0.204445 0.036 Uiso 1 1 calc R U . . .
H51B H 0.483524 -0.035912 0.119051 0.036 Uiso 1 1 calc R U . . .
C52 C 0.2218(3) -0.06163(14) 0.15288(13) 0.0372(5) Uani 1 1 d . . . . .
H52 H 0.148573 -0.029877 0.194179 0.045 Uiso 1 1 calc R U . . .
C53 C 0.1193(4) -0.07219(18) 0.08061(17) 0.0569(7) Uani 1 1 d . . . . .
H53A H 0.189163 -0.103099 0.039416 0.085 Uiso 1 1 calc R U . . .
H53B H 0.107294 -0.016423 0.081005 0.085 Uiso 1 1 calc R U . . .
H53C H -0.003257 -0.103693 0.075829 0.085 Uiso 1 1 calc R U . . .
C54 C 0.2398(4) -0.14874(16) 0.1554(2) 0.0585(7) Uani 1 1 d . . . . .
H54A H 0.11769 -0.181536 0.1475 0.088 Uiso 1 1 calc R U . . .
H54B H 0.295271 -0.140187 0.20313 0.088 Uiso 1 1 calc R U . . .
H54C H 0.317955 -0.179386 0.117264 0.088 Uiso 1 1 calc R U . . .
N1 N 0.1062(2) 0.68273(10) 0.36572(9) 0.0277(3) Uani 1 1 d . . . . .
N2 N 0.4108(2) 0.30407(11) 0.07770(9) 0.0283(3) Uani 1 1 d . . . . .
O1 O 0.1452(2) 0.54889(9) 0.35852(8) 0.0365(3) Uani 1 1 d . . . . .
O2 O 0.0871(3) 0.82034(11) 0.37778(9) 0.0475(4) Uani 1 1 d . . . . .
O3 O 0.3744(2) 0.44088(9) 0.15500(8) 0.0362(3) Uani 1 1 d . . . . .
O4 O 0.4335(3) 0.16438(10) 0.00267(8) 0.0475(4) Uani 1 1 d . . . . .
S1 S 0.11590(7) 0.90266(3) 0.74067(2) 0.02793(12) Uani 1 1 d . . . . .
S2 S 0.39226(7) 0.10820(3) 0.32156(3) 0.02938(12) Uani 1 1 d . . . . .

loop_
_atom_site_aniso_label
_atom_site_aniso_U_11
_atom_site_aniso_U_22
_atom_site_aniso_U_33
_atom_site_aniso_U_23
_atom_site_aniso_U_13
_atom_site_aniso_U_12
C1 0.0240(9) 0.0291(10) 0.0263(9) 0.0117(7) -0.0012(7) 0.0011(7)
C2 0.0321(10) 0.0343(11) 0.0263(9) 0.0099(8) -0.0013(8) -0.0010(8)
C3 0.0365(11) 0.0435(12) 0.0256(10) 0.0158(9) -0.0022(8) -0.0028(9)
C4 0.0379(11) 0.0381(12) 0.0333(10) 0.0210(9) -0.0021(8) -0.0023(9)
C5 0.0318(10) 0.0301(10) 0.0316(10) 0.0151(8) -0.0017(8) -0.0003(8)
C6 0.0219(8) 0.0280(10) 0.0275(9) 0.0128(7) -0.0017(7) 0.0003(7)
C7 0.0205(8) 0.0262(9) 0.0274(9) 0.0126(7) -0.0008(7) 0.0004(7)
C8 0.0187(8) 0.0224(9) 0.0267(9) 0.0097(7) -0.0002(6) 0.0007(6)
C9 0.0238(9) 0.0244(9) 0.0265(9) 0.0102(7) -0.0006(7) 0.0025(7)
C10 0.0264(9) 0.0236(9) 0.0300(9) 0.0113(7) 0.0000(7) 0.0021(7)
C11 0.0314(10) 0.0254(10) 0.0306(10) 0.0141(8) -0.0013(7) 0.0034(7)
C12 0.0244(9) 0.0267(10) 0.0274(9) 0.0120(7) -0.0015(7) 0.0025(7)
C13 0.0192(8) 0.0240(9) 0.0262(9) 0.0098(7) -0.0018(6) 0.0009(6)
C14 0.0237(9) 0.0234(9) 0.0272(9) 0.0100(7) 0.0009(7) 0.0013(7)
C15 0.0307(10) 0.0218(9) 0.0304(10) 0.0093(7) 0.0025(7) 0.0027(7)
C16 0.0332(10) 0.0226(9) 0.0307(10) 0.0136(7) 0.0005(8) 0.0014(7)
C17 0.0255(9) 0.0265(10) 0.0284(9) 0.0094(8) 0.0006(7) 0.0006(7)
C18 0.0329(10) 0.0305(10) 0.0279(9) 0.0122(8) -0.0026(7) 0.0051(8)
C19 0.0347(10) 0.0359(11) 0.0236(9) 0.0104(8) -0.0010(8) 0.0013(8)
C20 0.0460(13) 0.0574(15) 0.0321(11) 0.0156(10) -0.0033(10) -0.0063(11)
C21 0.0369(13) 0.088(2) 0.0423(14) 0.0120(14) -0.0044(11) -0.0127(13)
C22 0.0391(12) 0.0550(14) 0.0345(11) 0.0197(10) 0.0006(9) -0.0003(10)
C23 0.0434(12) 0.0380(11) 0.0308(10) 0.0176(9) 0.0060(9) 0.0018(9)
C24 0.0374(10) 0.0231(10) 0.0317(10) 0.0122(8) 0.0006(8) 0.0065(8)
C25 0.0407(11) 0.0228(10) 0.0426(11) 0.0141(8) -0.0044(9) 0.0022(8)
C26 0.0603(16) 0.0443(14) 0.0658(17) 0.0265(13) 0.0075(13) -0.0090(12)
C27 0.0629(17) 0.0272(12) 0.0624(17) 0.0047(11) -0.0159(13) 0.0007(11)
C28 0.0233(9) 0.0342(10) 0.0259(9) 0.0136(8) -0.0004(7) 0.0010(7)
C29 0.0298(10) 0.0407(12) 0.0338(10) 0.0207(9) -0.0011(8) 0.0006(8)
C30 0.0338(10) 0.0517(13) 0.0273(10) 0.0209(9) -0.0018(8) -0.0060(9)
C31 0.0380(11) 0.0460(13) 0.0245(10) 0.0104(9) 0.0001(8) -0.0060(9)
C32 0.0361(11) 0.0332(11) 0.0283(10) 0.0114(8) 0.0000(8) -0.0039(8)
C33 0.0212(8) 0.0313(10) 0.0252(9) 0.0110(8) -0.0011(7) -0.0004(7)
C34 0.0224(8) 0.0269(9) 0.0256(9) 0.0111(7) -0.0019(7) 0.0001(7)
C35 0.0212(8) 0.0257(9) 0.0246(9) 0.0103(7) 0.0004(6) 0.0021(7)
C36 0.0215(8) 0.0279(10) 0.0273(9) 0.0139(7) 0.0003(7) 0.0024(7)
C37 0.0256(9) 0.0258(10) 0.0287(9) 0.0117(7) -0.0008(7) 0.0013(7)
C38 0.0318(10) 0.0251(10) 0.0257(9) 0.0076(7) 0.0016(7) 0.0037(7)
C39 0.0271(9) 0.0253(9) 0.0258(9) 0.0109(7) 0.0010(7) 0.0029(7)
C40 0.0200(8) 0.0246(9) 0.0275(9) 0.0113(7) -0.0002(7) 0.0011(7)
C41 0.0253(9) 0.0242(9) 0.0263(9) 0.0113(7) 0.0000(7) 0.0019(7)
C42 0.0345(10) 0.0223(9) 0.0326(10) 0.0118(8) -0.0001(8) 0.0043(7)
C43 0.0361(10) 0.0264(10) 0.0242(9) 0.0063(7) -0.0009(8) 0.0041(8)
C44 0.0302(9) 0.0262(10) 0.0293(9) 0.0131(8) 0.0003(7) 0.0019(7)
C45 0.0363(10) 0.0294(10) 0.0273(10) 0.0126(8) 0.0037(8) 0.0066(8)
C46 0.0358(10) 0.0356(11) 0.0273(9) 0.0177(8) 0.0027(8) 0.0047(8)
C47 0.0383(11) 0.0437(12) 0.0367(11) 0.0240(10) 0.0049(9) 0.0042(9)
C48 0.0335(12) 0.0631(16) 0.0614(16) 0.0352(13) -0.0003(11) 0.0010(11)
C49 0.0372(11) 0.0499(13) 0.0377(11) 0.0236(10) 0.0000(9) 0.0039(10)
C50 0.0393(11) 0.0472(13) 0.0375(11) 0.0234(10) -0.0059(9) 0.0028(10)
C51 0.0353(10) 0.0242(10) 0.0306(10) 0.0102(8) 0.0008(8) 0.0050(8)
C52 0.0375(11) 0.0253(10) 0.0440(12) 0.0093(9) 0.0048(9) 0.0018(8)
C53 0.0515(15) 0.0443(14) 0.0587(16) 0.0070(12) -0.0166(12) -0.0045(11)
C54 0.0557(16) 0.0296(13) 0.089(2) 0.0240(13) 0.0088(15) -0.0003(11)
N1 0.0305(8) 0.0273(8) 0.0250(8) 0.0110(6) -0.0007(6) 0.0012(6)
N2 0.0339(8) 0.0284(8) 0.0262(8) 0.0145(7) 0.0016(6) 0.0040(7)
O1 0.0510(9) 0.0277(8) 0.0283(7) 0.0075(6) 0.0051(6) 0.0084(6)
O2 0.0832(13) 0.0373(9) 0.0300(8) 0.0183(7) 0.0017(8) 0.0210(8)
O3 0.0516(9) 0.0268(8) 0.0343(7) 0.0159(6) 0.0010(6) 0.0073(6)
O4 0.0851(13) 0.0350(8) 0.0257(7) 0.0130(6) 0.0110(8) 0.0168(8)
S1 0.0348(2) 0.0230(2) 0.0242(2) 0.00793(17) -0.00032(17) 0.00233(17)
S2 0.0361(3) 0.0274(2) 0.0287(2) 0.01546(19) 0.00122(18) 0.00461(18)

loop_
_atom_type_symbol
_atom_type_description
_atom_type_scat_dispersion_real
_atom_type_scat_dispersion_imag
_atom_type_scat_source
C C 0.0181 0.0091 'International Tables Vol C Tables 4.2.6.8 and 6.1.1.4'
H H 0 0 'International Tables Vol C Tables 4.2.6.8 and 6.1.1.4'
N N 0.0311 0.018 'International Tables Vol C Tables 4.2.6.8 and 6.1.1.4'
O O 0.0492 0.0322 'International Tables Vol C Tables 4.2.6.8 and 6.1.1.4'
S S 0.3331 0.5567 'International Tables Vol C Tables 4.2.6.8 and 6.1.1.4'

loop_
_geom_angle_atom_site_label_1
_geom_angle_atom_site_label_2
_geom_angle_atom_site_label_3
_geom_angle
_geom_angle_site_symmetry_1
_geom_angle_site_symmetry_3
_geom_angle_publ_flag
C2 C1 C6 121.42(18) . . ?
C2 C1 S1 114.47(15) . . ?
C6 C1 S1 124.10(15) . . ?
C3 C2 C1 120.1(2) . . ?
C3 C2 H2 120 . . ?
C1 C2 H2 120 . . ?
C2 C3 C4 119.76(19) . . ?
C2 C3 H3 120.1 . . ?
C4 C3 H3 120.1 . . ?
C5 C4 C3 120.07(19) . . ?
C5 C4 H4 120 . . ?
C3 C4 H4 120 . . ?
C4 C5 C6 121.96(19) . . ?
C4 C5 H5 119 . . ?
C6 C5 H5 119 . . ?
C1 C6 C5 116.66(17) . . ?
C1 C6 C7 122.03(17) . . ?
C5 C6 C7 121.31(18) . . ?
C16 C7 C8 117.98(17) . . ?
C16 C7 C6 119.82(17) . . ?
C8 C7 C6 122.20(17) . . ?
C9 C8 C13 116.87(17) . . ?
C9 C8 C7 124.22(17) . . ?
C13 C8 C7 118.90(17) . . ?
C10 C9 C8 121.96(17) . . ?
C10 C9 S1 116.25(14) . . ?
C8 C9 S1 121.75(14) . . ?
C11 C10 C9 118.48(17) . . ?
C11 C10 C24 119.57(17) . . ?
C9 C10 C24 121.92(17) . . ?
C12 C11 C10 122.18(18) . . ?
C12 C11 H11 118.9 . . ?
C10 C11 H11 118.9 . . ?
C11 C12 C13 119.69(18) . . ?
C11 C12 C18 119.16(18) . . ?
C13 C12 C18 121.15(18) . . ?
C14 C13 C12 118.93(17) . . ?
C14 C13 C8 120.35(17) . . ?
C12 C13 C8 120.70(17) . . ?
C15 C14 C13 119.54(17) . . ?
C15 C14 C17 119.31(17) . . ?
C13 C14 C17 121.08(17) . . ?
C14 C15 C16 120.73(18) . . ?
C14 C15 H15 119.6 . . ?
C16 C15 H15 119.6 . . ?
C15 C16 C7 122.32(18) . . ?
C15 C16 H16 118.8 . . ?
C7 C16 H16 118.8 . . ?
O1 C17 N1 120.82(18) . . ?
O1 C17 C14 121.35(18) . . ?
N1 C17 C14 117.82(17) . . ?
O2 C18 N1 120.66(18) . . ?
O2 C18 C12 121.66(19) . . ?
N1 C18 C12 117.68(17) . . ?
N1 C19 C20 114.44(17) . . ?
N1 C19 C22 109.86(17) . . ?
C20 C19 C22 116.3(2) . . ?
N1 C19 H19 105 . . ?
C20 C19 H19 105 . . ?
C22 C19 H19 105 . . ?
C21 C20 C19 115.5(2) . . ?
C21 C20 H20A 108.4 . . ?
C19 C20 H20A 108.4 . . ?
C21 C20 H20B 108.4 . . ?
C19 C20 H20B 108.4 . . ?
H20A C20 H20B 107.5 . . ?
C20 C21 H21A 109.5 . . ?
C20 C21 H21B 109.5 . . ?
H21A C21 H21B 109.5 . . ?
C20 C21 H21C 109.5 . . ?
H21A C21 H21C 109.5 . . ?
H21B C21 H21C 109.5 . . ?
C19 C22 C23 113.32(19) . . ?
C19 C22 H22A 108.9 . . ?
C23 C22 H22A 108.9 . . ?
C19 C22 H22B 108.9 . . ?
C23 C22 H22B 108.9 . . ?
H22A C22 H22B 107.7 . . ?
C22 C23 H23A 109.5 . . ?
C22 C23 H23B 109.5 . . ?
H23A C23 H23B 109.5 . . ?
C22 C23 H23C 109.5 . . ?
H23A C23 H23C 109.5 . . ?
H23B C23 H23C 109.5 . . ?
C10 C24 C25 113.67(17) . . ?
C10 C24 H24A 108.8 . . ?
C25 C24 H24A 108.8 . . ?
C10 C24 H24B 108.8 . . ?
C25 C24 H24B 108.8 . . ?
H24A C24 H24B 107.7 . . ?
C26 C25 C27 111.2(2) . . ?
C26 C25 C24 111.71(19) . . ?
C27 C25 C24 109.8(2) . . ?
C26 C25 H25 108 . . ?
C27 C25 H25 108 . . ?
C24 C25 H25 108 . . ?
C25 C26 H26A 109.5 . . ?
C25 C26 H26B 109.5 . . ?
H26A C26 H26B 109.5 . . ?
C25 C26 H26C 109.5 . . ?
H26A C26 H26C 109.5 . . ?
H26B C26 H26C 109.5 . . ?
C25 C27 H27A 109.5 . . ?
C25 C27 H27B 109.5 . . ?
H27A C27 H27B 109.5 . . ?
C25 C27 H27C 109.5 . . ?
H27A C27 H27C 109.5 . . ?
H27B C27 H27C 109.5 . . ?
C33 C28 C29 121.68(19) . . ?
C33 C28 S2 124.35(15) . . ?
C29 C28 S2 113.97(16) . . ?
C30 C29 C28 120.0(2) . . ?
C30 C29 H29 120 . . ?
C28 C29 H29 120 . . ?
C29 C30 C31 119.69(19) . . ?
C29 C30 H30 120.2 . . ?
C31 C30 H30 120.2 . . ?
C32 C31 C30 120.1(2) . . ?
C32 C31 H31 119.9 . . ?
C30 C31 H31 119.9 . . ?
C31 C32 C33 122.1(2) . . ?
C31 C32 H32 119 . . ?
C33 C32 H32 119 . . ?
C28 C33 C32 116.43(18) . . ?
C28 C33 C34 122.63(18) . . ?
C32 C33 C34 120.93(18) . . ?
C43 C34 C35 118.10(17) . . ?
C43 C34 C33 120.27(18) . . ?
C35 C34 C33 121.63(17) . . ?
C36 C35 C40 116.82(17) . . ?
C36 C35 C34 124.63(17) . . ?
C40 C35 C34 118.55(17) . . ?
C37 C36 C35 122.33(17) . . ?
C37 C36 S2 115.67(14) . . ?
C35 C36 S2 122.01(14) . . ?
C36 C37 C38 118.29(17) . . ?
C36 C37 C51 122.43(17) . . ?
C38 C37 C51 119.28(18) . . ?
C39 C38 C37 121.90(18) . . ?
C39 C38 H38 119.1 . . ?
C37 C38 H38 119.1 . . ?
C38 C39 C40 119.93(17) . . ?
C38 C39 C45 118.83(18) . . ?
C40 C39 C45 121.24(17) . . ?
C39 C40 C41 118.98(17) . . ?
C39 C40 C35 120.70(17) . . ?
C41 C40 C35 120.32(17) . . ?
C42 C41 C40 119.93(17) . . ?
C42 C41 C44 119.11(17) . . ?
C40 C41 C44 120.86(17) . . ?
C41 C42 C43 120.32(18) . . ?
C41 C42 H42 119.8 . . ?
C43 C42 H42 119.8 . . ?
C42 C43 C34 122.75(18) . . ?
C42 C43 H43 118.6 . . ?
C34 C43 H43 118.6 . . ?
O3 C44 N2 120.74(17) . . ?
O3 C44 C41 121.54(18) . . ?
N2 C44 C41 117.72(17) . . ?
O4 C45 N2 120.80(18) . . ?
O4 C45 C39 121.88(18) . . ?
N2 C45 C39 117.31(17) . . ?
N2 C46 C49 109.74(17) . . ?
N2 C46 C47 113.30(17) . . ?
C49 C46 C47 114.45(18) . . ?
N2 C46 H46 106.2 . . ?
C49 C46 H46 106.2 . . ?
C47 C46 H46 106.2 . . ?
C48 C47 C46 114.07(19) . . ?
C48 C47 H47A 108.7 . . ?
C46 C47 H47A 108.7 . . ?
C48 C47 H47B 108.7 . . ?
C46 C47 H47B 108.7 . . ?
H47A C47 H47B 107.6 . . ?
C47 C48 H48A 109.5 . . ?
C47 C48 H48B 109.5 . . ?
H48A C48 H48B 109.5 . . ?
C47 C48 H48C 109.5 . . ?
H48A C48 H48C 109.5 . . ?
H48B C48 H48C 109.5 . . ?
C46 C49 C50 113.37(19) . . ?
C46 C49 H49A 108.9 . . ?
C50 C49 H49A 108.9 . . ?
C46 C49 H49B 108.9 . . ?
C50 C49 H49B 108.9 . . ?
H49A C49 H49B 107.7 . . ?
C49 C50 H50A 109.5 . . ?
C49 C50 H50B 109.5 . . ?
H50A C50 H50B 109.5 . . ?
C49 C50 H50C 109.5 . . ?
H50A C50 H50C 109.5 . . ?
H50B C50 H50C 109.5 . . ?
C37 C51 C52 114.34(17) . . ?
C37 C51 H51A 108.7 . . ?
C52 C51 H51A 108.7 . . ?
C37 C51 H51B 108.7 . . ?
C52 C51 H51B 108.7 . . ?
H51A C51 H51B 107.6 . . ?
C53 C52 C54 111.2(2) . . ?
C53 C52 C51 111.2(2) . . ?
C54 C52 C51 109.60(19) . . ?
C53 C52 H52 108.2 . . ?
C54 C52 H52 108.2 . . ?
C51 C52 H52 108.2 . . ?
C52 C53 H53A 109.5 . . ?
C52 C53 H53B 109.5 . . ?
H53A C53 H53B 109.5 . . ?
C52 C53 H53C 109.5 . . ?
H53A C53 H53C 109.5 . . ?
H53B C53 H53C 109.5 . . ?
C52 C54 H54A 109.5 . . ?
C52 C54 H54B 109.5 . . ?
H54A C54 H54B 109.5 . . ?
C52 C54 H54C 109.5 . . ?
H54A C54 H54C 109.5 . . ?
H54B C54 H54C 109.5 . . ?
C17 N1 C18 123.14(16) . . ?
C17 N1 C19 120.06(16) . . ?
C18 N1 C19 116.56(16) . . ?
C44 N2 C45 123.55(16) . . ?
C44 N2 C46 118.81(16) . . ?
C45 N2 C46 117.54(16) . . ?
C9 S1 C1 104.77(9) . . ?
C28 S2 C36 104.65(9) . . ?

loop_
_geom_bond_atom_site_label_1
_geom_bond_atom_site_label_2
_geom_bond_distance
_geom_bond_site_symmetry_2
_geom_bond_publ_flag
C1 C2 1.399(3) . ?
C1 C6 1.400(3) . ?
C1 S1 1.7469(19) . ?
C2 C3 1.377(3) . ?
C2 H2 0.93 . ?
C3 C4 1.392(3) . ?
C3 H3 0.93 . ?
C4 C5 1.374(3) . ?
C4 H4 0.93 . ?
C5 C6 1.412(3) . ?
C5 H5 0.93 . ?
C6 C7 1.472(3) . ?
C7 C16 1.392(3) . ?
C7 C8 1.434(3) . ?
C8 C9 1.429(3) . ?
C8 C13 1.430(3) . ?
C9 C10 1.400(3) . ?
C9 S1 1.7407(19) . ?
C10 C11 1.396(3) . ?
C10 C24 1.507(3) . ?
C11 C12 1.376(3) . ?
C11 H11 0.93 . ?
C12 C13 1.410(3) . ?
C12 C18 1.469(3) . ?
C13 C14 1.408(3) . ?
C14 C15 1.376(3) . ?
C14 C17 1.471(3) . ?
C15 C16 1.389(3) . ?
C15 H15 0.93 . ?
C16 H16 0.93 . ?
C17 O1 1.223(3) . ?
C17 N1 1.393(3) . ?
C18 O2 1.222(3) . ?
C18 N1 1.401(3) . ?
C19 N1 1.499(2) . ?
C19 C20 1.505(3) . ?
C19 C22 1.509(3) . ?
C19 H19 0.98 . ?
C20 C21 1.493(4) . ?
C20 H20A 0.97 . ?
C20 H20B 0.97 . ?
C21 H21A 0.96 . ?
C21 H21B 0.96 . ?
C21 H21C 0.96 . ?
C22 C23 1.520(3) . ?
C22 H22A 0.97 . ?
C22 H22B 0.97 . ?
C23 H23A 0.96 . ?
C23 H23B 0.96 . ?
C23 H23C 0.96 . ?
C24 C25 1.539(3) . ?
C24 H24A 0.97 . ?
C24 H24B 0.97 . ?
C25 C26 1.517(4) . ?
C25 C27 1.526(3) . ?
C25 H25 0.98 . ?
C26 H26A 0.96 . ?
C26 H26B 0.96 . ?
C26 H26C 0.96 . ?
C27 H27A 0.96 . ?
C27 H27B 0.96 . ?
C27 H27C 0.96 . ?
C28 C33 1.396(3) . ?
C28 C29 1.401(3) . ?
C28 S2 1.746(2) . ?
C29 C30 1.382(3) . ?
C29 H29 0.93 . ?
C30 C31 1.383(4) . ?
C30 H30 0.93 . ?
C31 C32 1.382(3) . ?
C31 H31 0.93 . ?
C32 C33 1.412(3) . ?
C32 H32 0.93 . ?
C33 C34 1.477(3) . ?
C34 C43 1.388(3) . ?
C34 C35 1.438(3) . ?
C35 C36 1.426(3) . ?
C35 C40 1.428(3) . ?
C36 C37 1.400(3) . ?
C36 S2 1.7469(18) . ?
C37 C38 1.400(3) . ?
C37 C51 1.508(3) . ?
C38 C39 1.376(3) . ?
C38 H38 0.93 . ?
C39 C40 1.410(3) . ?
C39 C45 1.477(3) . ?
C40 C41 1.413(3) . ?
C41 C42 1.369(3) . ?
C41 C44 1.474(3) . ?
C42 C43 1.387(3) . ?
C42 H42 0.93 . ?
C43 H43 0.93 . ?
C44 O3 1.218(3) . ?
C44 N2 1.396(3) . ?
C45 O4 1.217(3) . ?
C45 N2 1.402(3) . ?
C46 N2 1.490(2) . ?
C46 C49 1.520(3) . ?
C46 C47 1.522(3) . ?
C46 H46 0.98 . ?
C47 C48 1.510(3) . ?
C47 H47A 0.97 . ?
C47 H47B 0.97 . ?
C48 H48A 0.96 . ?
C48 H48B 0.96 . ?
C48 H48C 0.96 . ?
C49 C50 1.525(3) . ?
C49 H49A 0.97 . ?
C49 H49B 0.97 . ?
C50 H50A 0.96 . ?
C50 H50B 0.96 . ?
C50 H50C 0.96 . ?
C51 C52 1.535(3) . ?
C51 H51A 0.97 . ?
C51 H51B 0.97 . ?
C52 C53 1.522(4) . ?
C52 C54 1.523(3) . ?
C52 H52 0.98 . ?
C53 H53A 0.96 . ?
C53 H53B 0.96 . ?
C53 H53C 0.96 . ?
C54 H54A 0.96 . ?
C54 H54B 0.96 . ?
C54 H54C 0.96 . ?
